data_4003315
loop_
_publ_author_name
'Mao, Lingling'
'Tsai, Hsinhan'
'Nie, Wanyi'
'Ma, Lin'
'Im, Jino'
'Stoumpos, Constantinos C.'
'Malliakas, Christos D.'
'Hao, Feng'
'Wasielewski, Michael R.'
'Mohite, Aditya D.'
'Kanatzidis, Mercouri G.'

_publ_section_title
;
 Role of Organic Counterion in Lead- and Tin-Based Two-Dimensional
 Semiconducting Iodide Perovskites and Application in Planar Solar Cells
;
_journal_issue 21
_journal_name_full 'Chemistry of Materials'
_journal_page_first 7781
_journal_paper_doi 10.1021/acs.chemmater.6b03054
_journal_volume 28
_journal_year 2016
_chemical_formula_moiety '0.5(I8 Pb2), 2(C7 H10 N)'
_chemical_formula_sum 'C14 H20 I4 N2 Pb'
_chemical_formula_weight 931.11
_space_group_crystal_system orthorhombic
_space_group_IT_number 61
_space_group_name_Hall '-P 2ac 2ab'
_space_group_name_H-M_alt 'P b c a'
_atom_sites_solution_hydrogens geom
_atom_sites_solution_primary direct
_cell_angle_alpha 90
_cell_angle_beta 90.000(4)
_cell_angle_gamma 90
_cell_formula_units_Z 4
_cell_length_a 9.1561(5)
_cell_length_b 8.6894(3)
_cell_length_c 28.7762(15)
_cell_measurement_reflns_used 9443
_cell_measurement_temperature 293(2)
_cell_measurement_theta_max 29.56
_cell_measurement_theta_min 2.64
_cell_volume 2289.46(19)
_computing_molecular_graphics 'Olex2 (Dolomanov et al., 2009)'
_computing_publication_material 'Olex2 (Dolomanov et al., 2009)'
_computing_structure_refinement 'XL (Sheldrick, 2008)'
_computing_structure_solution 'XT (Sheldrick, 2015)'
_diffrn_ambient_temperature 293(2)
_diffrn_detector 'image plate (34 cm diameter)'
_diffrn_detector_area_resol_mean 6.67
_diffrn_detector_type STOE
_diffrn_measured_fraction_theta_full 1.000
_diffrn_measured_fraction_theta_max 0.995
_diffrn_measurement_details ' 180 frames, detector distance = 100 mm'
_diffrn_measurement_device '2-circle goniometer'
_diffrn_measurement_device_type 'STOE IPDS 2T'
_diffrn_measurement_method 'rotation method'
_diffrn_radiation_collimation '0.5 mm diameter, monocapillary'
_diffrn_radiation_monochromator 'plane graphite'
_diffrn_radiation_polarisn_norm 0
_diffrn_radiation_type 'Mo K\a'
_diffrn_radiation_wavelength 0.71073
_diffrn_reflns_av_R_equivalents 0.0652
_diffrn_reflns_av_unetI/netI 0.0327
_diffrn_reflns_Laue_measured_fraction_full 1.000
_diffrn_reflns_Laue_measured_fraction_max 0.995
_diffrn_reflns_limit_h_max 12
_diffrn_reflns_limit_h_min -12
_diffrn_reflns_limit_k_max 11
_diffrn_reflns_limit_k_min -11
_diffrn_reflns_limit_l_max 39
_diffrn_reflns_limit_l_min -39
_diffrn_reflns_number 20074
_diffrn_reflns_point_group_measured_fraction_full 1.000
_diffrn_reflns_point_group_measured_fraction_max 0.995
_diffrn_reflns_theta_full 26.000
_diffrn_reflns_theta_max 29.192
_diffrn_reflns_theta_min 2.637
_diffrn_source 'sealed X-ray tube, 12 x 0.4 mm long-fine focus'
_diffrn_source_current 30
_diffrn_source_power 1.20
_diffrn_source_voltage 40
_exptl_absorpt_coefficient_mu 12.760
_exptl_absorpt_correction_T_max 0.5976
_exptl_absorpt_correction_T_min 0.0855
_exptl_absorpt_correction_type integration
_exptl_absorpt_process_details 'STOE X-SHAPE'
_exptl_crystal_colour orange
_exptl_crystal_density_diffrn 2.701
_exptl_crystal_description 'rectangular plate'
_exptl_crystal_F_000 1648
_exptl_crystal_size_max 0.2106
_exptl_crystal_size_mid 0.0584
_exptl_crystal_size_min 0.0188
_refine_diff_density_max 0.863
_refine_diff_density_min -3.958
_refine_diff_density_rms 0.461
_refine_ls_extinction_method none
_refine_ls_goodness_of_fit_ref 1.099
_refine_ls_hydrogen_treatment constr
_refine_ls_matrix_type full
_refine_ls_number_parameters 98
_refine_ls_number_reflns 3083
_refine_ls_number_restraints 0
_refine_ls_restrained_S_all 1.099
_refine_ls_R_factor_all 0.0727
_refine_ls_R_factor_gt 0.0575
_refine_ls_shift/su_max 0.001
_refine_ls_shift/su_mean 0.000
_refine_ls_structure_factor_coef Fsqd
_refine_ls_weighting_details 'w=1/[\s^2^(Fo^2^)+(0.0850P)^2^+0.5560P] where P=(Fo^2^+2Fc^2^)/3'
_refine_ls_weighting_scheme calc
_refine_ls_wR_factor_gt 0.1308
_refine_ls_wR_factor_ref 0.1398
_reflns_Friedel_coverage 0.000
_reflns_number_gt 2412
_reflns_number_total 3083
_reflns_threshold_expression 'I > 2\s(I)'
_cod_data_source_file cm6b03054_si_002.cif
_cod_data_source_block 3
_cod_database_code 4003315
_shelx_space_group_comment
;
The symmetry employed for this shelxl refinement is uniquely defined
by the following loop, which should always be used as a source of
symmetry information in preference to the above space-group names.
They are only intended as comments.
;

loop_
_space_group_symop_operation_xyz
'x, y, z'
'-x+1/2, -y, z+1/2'
'-x, y+1/2, -z+1/2'
'x+1/2, -y+1/2, -z'
'-x, -y, -z'
'x-1/2, y, -z-1/2'
'x, -y-1/2, z-1/2'
'-x-1/2, y-1/2, z'

loop_
_atom_site_label
_atom_site_type_symbol
_atom_site_fract_x
_atom_site_fract_y
_atom_site_fract_z
_atom_site_U_iso_or_equiv
_atom_site_adp_type
_atom_site_occupancy
_atom_site_site_symmetry_order
_atom_site_calc_flag
_atom_site_refinement_flags_posn
_atom_site_refinement_flags_adp
_atom_site_refinement_flags_occupancy
Pb01 Pb 1.0000 0.5000 0.5000 0.04425(14) Uani 1 2 d S T P
I1 I 0.79294(7) 0.20388(6) 0.49251(2) 0.05609(19) Uani 1 1 d . . .
I2 I 0.95400(9) 0.52122(7) 0.60989(2) 0.0612(2) Uani 1 1 d . . .
N1 N 0.5799(9) 0.4340(10) 0.5868(3) 0.067(2) Uani 1 1 d . . .
H1A H 0.5939 0.4516 0.5567 0.081 Uiso 1 1 calc GR . .
H1B H 0.5428 0.3402 0.5906 0.081 Uiso 1 1 calc GR . .
H1C H 0.6648 0.4407 0.6017 0.081 Uiso 1 1 calc GR . .
C1 C 0.4744(19) 0.5526(15) 0.6062(5) 0.091(4) Uani 1 1 d . . .
H1D H 0.3841 0.5511 0.5886 0.109 Uiso 1 1 calc R . .
H1E H 0.5166 0.6547 0.6038 0.109 Uiso 1 1 calc R . .
C2 C 0.4441(13) 0.5138(10) 0.6569(4) 0.063(2) Uani 1 1 d . . .
C3 C 0.3337(13) 0.4104(16) 0.6672(5) 0.085(3) Uani 1 1 d . . .
H3 H 0.2831 0.3619 0.6433 0.102 Uiso 1 1 calc R . .
C4 C 0.2990(16) 0.3796(18) 0.7128(6) 0.103(4) Uani 1 1 d . . .
H4 H 0.2248 0.3100 0.7195 0.123 Uiso 1 1 calc R . .
C5 C 0.372(2) 0.4498(16) 0.7479(5) 0.095(4) Uani 1 1 d . . .
H5 H 0.3484 0.4278 0.7786 0.114 Uiso 1 1 calc R . .
C6 C 0.4787(18) 0.5509(17) 0.7383(5) 0.092(4) Uani 1 1 d . . .
H6 H 0.5267 0.6005 0.7626 0.111 Uiso 1 1 calc R . .
C7 C 0.5181(15) 0.5824(15) 0.6932(5) 0.084(3) Uani 1 1 d . . .
H7 H 0.5946 0.6499 0.6871 0.101 Uiso 1 1 calc R . .

loop_
_atom_site_aniso_label
_atom_site_aniso_U_11
_atom_site_aniso_U_22
_atom_site_aniso_U_33
_atom_site_aniso_U_23
_atom_site_aniso_U_13
_atom_site_aniso_U_12
Pb01 0.0402(2) 0.0392(2) 0.0534(3) 0.00042(15) 0.00016(16) -0.00030(13)
I1 0.0514(3) 0.0481(3) 0.0687(4) -0.0016(2) 0.0066(2) -0.0144(2)
I2 0.0708(4) 0.0597(3) 0.0531(4) 0.0040(2) -0.0065(3) -0.0018(3)
N1 0.069(5) 0.062(4) 0.071(5) -0.002(4) 0.005(4) -0.003(4)
C1 0.121(11) 0.066(7) 0.085(9) 0.000(6) -0.010(8) 0.014(7)
C2 0.061(6) 0.052(4) 0.077(7) -0.006(4) -0.007(5) 0.009(4)
C3 0.066(6) 0.100(8) 0.090(9) -0.016(7) -0.010(6) -0.002(6)
C4 0.084(9) 0.096(9) 0.127(13) 0.004(9) 0.032(9) -0.016(7)
C5 0.121(12) 0.087(8) 0.078(8) 0.012(7) 0.025(8) 0.024(9)
C6 0.104(10) 0.098(9) 0.075(8) -0.012(7) -0.018(7) 0.009(8)
C7 0.088(8) 0.079(7) 0.086(8) -0.011(6) -0.008(6) -0.019(6)

loop_
_atom_type_symbol
_atom_type_description
_atom_type_scat_dispersion_real
_atom_type_scat_dispersion_imag
_atom_type_scat_source
C C 0.0033 0.0016 'International Tables Vol C Tables 4.2.6.8 and 6.1.1.4'
H H 0.0000 0.0000 'International Tables Vol C Tables 4.2.6.8 and 6.1.1.4'
I I -0.4742 1.8119 'International Tables Vol C Tables 4.2.6.8 and 6.1.1.4'
N N 0.0061 0.0033 'International Tables Vol C Tables 4.2.6.8 and 6.1.1.4'
Pb Pb -3.3944 10.1111 'International Tables Vol C Tables 4.2.6.8 and 6.1.1.4'

loop_
_geom_angle_atom_site_label_1
_geom_angle_atom_site_label_2
_geom_angle_atom_site_label_3
_geom_angle
_geom_angle_site_symmetry_1
_geom_angle_site_symmetry_3
I1 Pb01 I1 180.0 . 5_766
I1 Pb01 I1 180.00(2) 4_556 8_765
I1 Pb01 I1 86.817(5) . 8_765
I1 Pb01 I1 86.817(5) 5_766 4_556
I1 Pb01 I1 93.183(5) . 4_556
I1 Pb01 I1 93.183(5) 5_766 8_765
I2 Pb01 I1 94.316(18) 5_766 8_765
I2 Pb01 I1 94.317(18) . 4_556
I2 Pb01 I1 92.001(17) 5_766 5_766
I2 Pb01 I1 88.000(17) 5_766 .
I2 Pb01 I1 85.684(18) 5_766 4_556
I2 Pb01 I1 85.683(18) . 8_765
I2 Pb01 I1 87.999(17) . 5_766
I2 Pb01 I1 92.000(17) . .
I2 Pb01 I2 180.0 . 5_766
Pb01 I1 Pb01 158.43(2) . 4_456
H1A N1 H1B 109.5 . .
H1A N1 H1C 109.5 . .
H1B N1 H1C 109.5 . .
C1 N1 H1A 109.5 . .
C1 N1 H1B 109.5 . .
C1 N1 H1C 109.5 . .
N1 C1 H1D 110.0 . .
N1 C1 H1E 110.0 . .
N1 C1 C2 108.5(10) . .
H1D C1 H1E 108.4 . .
C2 C1 H1D 110.0 . .
C2 C1 H1E 110.0 . .
C3 C2 C1 118.8(11) . .
C7 C2 C1 122.6(12) . .
C7 C2 C3 118.6(12) . .
C2 C3 H3 120.0 . .
C4 C3 C2 119.9(12) . .
C4 C3 H3 120.0 . .
C3 C4 H4 119.7 . .
C5 C4 C3 120.6(13) . .
C5 C4 H4 119.7 . .
C4 C5 H5 120.0 . .
C6 C5 C4 120.0(14) . .
C6 C5 H5 120.0 . .
C5 C6 H6 119.5 . .
C5 C6 C7 121.0(14) . .
C7 C6 H6 119.5 . .
C2 C7 H7 120.0 . .
C6 C7 C2 119.9(12) . .
C6 C7 H7 120.0 . .

loop_
_geom_bond_atom_site_label_1
_geom_bond_atom_site_label_2
_geom_bond_distance
_geom_bond_site_symmetry_2
Pb01 I1 3.2034(5) .
Pb01 I1 3.2216(5) 8_765
Pb01 I1 3.2216(5) 4_556
Pb01 I1 3.2034(5) 5_766
Pb01 I2 3.1956(7) .
Pb01 I2 3.1957(7) 5_766
I1 Pb01 3.2216(5) 4_456
N1 H1A 0.8900 .
N1 H1B 0.8900 .
N1 H1C 0.8900 .
N1 C1 1.518(17) .
C1 H1D 0.9700 .
C1 H1E 0.9700 .
C1 C2 1.524(18) .
C2 C3 1.384(17) .
C2 C7 1.379(16) .
C3 H3 0.9300 .
C3 C4 1.38(2) .
C4 H4 0.9300 .
C4 C5 1.36(2) .
C5 H5 0.9300 .
C5 C6 1.34(2) .
C6 H6 0.9300 .
C6 C7 1.376(19) .
C7 H7 0.9300 .

loop_
_geom_torsion_atom_site_label_1
_geom_torsion_atom_site_label_2
_geom_torsion_atom_site_label_3
_geom_torsion_atom_site_label_4
_geom_torsion
N1 C1 C2 C3 -86.5(15)
N1 C1 C2 C7 96.3(14)
C1 C2 C3 C4 -176.6(12)
C1 C2 C7 C6 175.3(13)
C2 C3 C4 C5 0(2)
C3 C2 C7 C6 -1.9(19)
C3 C4 C5 C6 0(2)
C4 C5 C6 C7 -2(3)
C5 C6 C7 C2 2(2)
C7 C2 C3 C4 0.7(19)
